data_2226311
loop_
_publ_author_name
'Arshad, Afsheen'
'Osman, Hasnah'
'Lam, Chan Kit'
'Quah, Ching Kheng'
'Fun, Hoong-Kun'

_publ_section_title
;
 3-{2-[2-(2-Fluorobenzylidene)hydrazinyl]-1,3-thiazol-4-yl}-2<i>H</i>-chromen-2-one
;
_journal_coeditor_code TK2674
_journal_issue 6
_journal_name_full 'Acta Crystallographica Section E'
_journal_page_first o1446
_journal_page_last o1447
_journal_paper_doi 10.1107/S1600536810018647
_journal_volume 66
_journal_year 2010
_chemical_formula_iupac 'C19 H12 F N3 O2 S'
_chemical_formula_moiety 'C19 H12 F N3 O2 S'
_chemical_formula_sum 'C19 H12 F N3 O2 S'
_chemical_formula_weight 365.38
_chemical_name_systematic
;
3-{2-[2-(2-Fluorobenzylidene)hydrazinyl]-1,3-thiazol-4-yl}-
2<i>H</i>-chromen-2-one
;
_space_group_IT_number 60
_symmetry_cell_setting orthorhombic
_symmetry_space_group_name_Hall '-P 2n 2ab'
_symmetry_space_group_name_H-M 'P b c n'
_atom_sites_solution_hydrogens geom
_atom_sites_solution_primary direct
_atom_sites_solution_secondary difmap
_audit_creation_method SHELXL-97
_cell_angle_alpha 90.00
_cell_angle_beta 90.00
_cell_angle_gamma 90.00
_cell_formula_units_Z 8
_cell_length_a 12.303(2)
_cell_length_b 10.4477(17)
_cell_length_c 25.247(4)
_cell_measurement_reflns_used 1466
_cell_measurement_temperature 100
_cell_measurement_theta_max 27.10
_cell_measurement_theta_min 3.23
_cell_volume 3245.2(9)
_computing_cell_refinement 'SAINT (Bruker, 2009)'
_computing_data_collection 'APEX2 (Bruker, 2009)'
_computing_data_reduction 'SAINT (Bruker, 2009)'
_computing_molecular_graphics 'SHELXTL (Sheldrick, 2008)'
_computing_publication_material
;
SHELXTL (Sheldrick, 2008) and PLATON (Spek, 2009)
;
_computing_structure_refinement 'SHELXTL (Sheldrick, 2008)'
_computing_structure_solution 'SHELXTL (Sheldrick, 2008)'
_diffrn_ambient_temperature 100
_diffrn_measured_fraction_theta_full 0.998
_diffrn_measured_fraction_theta_max 0.998
_diffrn_measurement_device_type
;
Bruker SMART APEXII DUO CCD area-detector diffractometer
;
_diffrn_measurement_method '\f and \w scans'
_diffrn_radiation_monochromator graphite
_diffrn_radiation_source 'fine-focus sealed tube'
_diffrn_radiation_type MoK\a
_diffrn_radiation_wavelength 0.71073
_diffrn_reflns_av_R_equivalents 0.0822
_diffrn_reflns_av_sigmaI/netI 0.0620
_diffrn_reflns_limit_h_max 14
_diffrn_reflns_limit_h_min -12
_diffrn_reflns_limit_k_max 12
_diffrn_reflns_limit_k_min -12
_diffrn_reflns_limit_l_max 30
_diffrn_reflns_limit_l_min -25
_diffrn_reflns_number 13589
_diffrn_reflns_theta_full 25.00
_diffrn_reflns_theta_max 25.00
_diffrn_reflns_theta_min 1.61
_diffrn_standards_number 0
_exptl_absorpt_coefficient_mu 0.230
_exptl_absorpt_correction_T_max 0.9911
_exptl_absorpt_correction_T_min 0.9189
_exptl_absorpt_correction_type multi-scan
_exptl_absorpt_process_details '(<i>SADABS</i>; Bruker, 2009)'
_exptl_crystal_colour yellow
_exptl_crystal_density_diffrn 1.496
_exptl_crystal_density_method 'not measured'
_exptl_crystal_description needle
_exptl_crystal_F_000 1504
_exptl_crystal_size_max 0.374
_exptl_crystal_size_mid 0.077
_exptl_crystal_size_min 0.039
_refine_diff_density_max 0.220
_refine_diff_density_min -0.326
_refine_ls_extinction_method none
_refine_ls_goodness_of_fit_ref 1.036
_refine_ls_hydrogen_treatment mixed
_refine_ls_matrix_type full
_refine_ls_number_parameters 239
_refine_ls_number_reflns 2855
_refine_ls_number_restraints 0
_refine_ls_restrained_S_all 1.036
_refine_ls_R_factor_all 0.0766
_refine_ls_R_factor_gt 0.0435
_refine_ls_shift/su_max_lt 0.001
_refine_ls_shift/su_mean 0.000
_refine_ls_structure_factor_coef Fsqd
_refine_ls_weighting_details 'calc w=1/[\s^2^(Fo^2^)+(0.0409P)^2^+0.4898P] where P=(Fo^2^+2Fc^2^)/3'
_refine_ls_weighting_scheme calc
_refine_ls_wR_factor_gt 0.0874
_refine_ls_wR_factor_ref 0.1021
_reflns_number_gt 1971
_reflns_number_total 2855
_reflns_threshold_expression I>2\s(I)
_cod_data_source_file tk2674.cif
_cod_data_source_block I
_cod_depositor_comments
;
The following automatic conversions were performed:
'_symmetry_cell_setting' value 'Orthorhombic' changed to 'orthorhombic'
according to '/home/saulius/struct/CIF-dictionaries/cif_core.dic'
dictionary named 'cif_core.dic' version 2.4.1 from 2010-06-29.

Automatic conversion script
Id: cif_fix_enum 1527 2010-12-29 10:47:43Z saulius 
;
_cod_database_code 2226311
_cod_database_fobs_code 2226311

loop_
_symmetry_equiv_pos_as_xyz
'x, y, z'
'-x+1/2, -y+1/2, z+1/2'
'x+1/2, -y+1/2, -z'
'-x, y, -z+1/2'
'-x, -y, -z'
'x-1/2, y-1/2, -z-1/2'
'-x-1/2, y-1/2, z'
'x, -y, z-1/2'

loop_
_atom_site_type_symbol
_atom_site_label
_atom_site_fract_x
_atom_site_fract_y
_atom_site_fract_z
_atom_site_U_iso_or_equiv
_atom_site_adp_type
_atom_site_calc_flag
_atom_site_refinement_flags
_atom_site_occupancy
_atom_site_disorder_assembly
_atom_site_disorder_group
S S1 0.88953(5) 0.06999(6) 0.02651(3) 0.02149(19) Uani d . 1 . .
F F1 0.54027(12) -0.24735(15) 0.18957(7) 0.0376(5) Uani d . 1 . .
O O1 0.85525(13) 0.52077(17) -0.12371(7) 0.0230(5) Uani d . 1 . .
O O2 0.97044(14) 0.41533(18) -0.07423(8) 0.0309(5) Uani d . 1 . .
N N1 0.72862(17) -0.0844(2) 0.07751(9) 0.0205(5) Uani d . 1 . .
N N2 0.68221(19) 0.0019(2) 0.04366(9) 0.0211(5) Uani d . 1 . .
N N3 0.71706(16) 0.17627(19) -0.01285(9) 0.0179(5) Uani d . 1 . .
C C1 0.8140(2) -0.2887(2) 0.14056(11) 0.0225(6) Uani d . 1 . .
H H1 0.8600 -0.2571 0.1144 0.027 Uiso calc R 1 . .
C C2 0.8520(2) -0.3806(2) 0.17528(11) 0.0244(7) Uani d . 1 . .
H H2 0.9232 -0.4097 0.1725 0.029 Uiso calc R 1 . .
C C3 0.7845(2) -0.4299(3) 0.21429(11) 0.0293(7) Uani d . 1 . .
H H3 0.8099 -0.4933 0.2370 0.035 Uiso calc R 1 . .
C C4 0.6792(2) -0.3843(3) 0.21930(11) 0.0296(7) Uani d . 1 . .
H H4 0.6334 -0.4155 0.2456 0.035 Uiso calc R 1 . .
C C5 0.6442(2) -0.2922(3) 0.18451(12) 0.0258(7) Uani d . 1 . .
C C6 0.7077(2) -0.2424(2) 0.14401(11) 0.0214(6) Uani d . 1 . .
C C7 0.6640(2) -0.1475(2) 0.10749(11) 0.0210(6) Uani d . 1 . .
H H7 0.5895 -0.1329 0.1060 0.025 Uiso calc R 1 . .
C C8 0.7499(2) 0.0851(2) 0.01854(10) 0.0181(6) Uani d . 1 . .
C C9 0.9051(2) 0.1990(2) -0.01532(11) 0.0216(6) Uani d . 1 . .
H H9 0.9717 0.2340 -0.0250 0.026 Uiso calc R 1 . .
C C10 0.80743(19) 0.2424(2) -0.03219(10) 0.0169(6) Uani d . 1 . .
C C11 0.78532(19) 0.3487(2) -0.06865(11) 0.0176(6) Uani d . 1 . .
C C12 0.6839(2) 0.3765(2) -0.08582(10) 0.0181(6) Uani d . 1 . .
H H12 0.6256 0.3283 -0.0735 0.022 Uiso calc R 1 . .
C C13 0.6639(2) 0.4783(2) -0.12245(11) 0.0197(6) Uani d . 1 . .
C C14 0.5599(2) 0.5110(3) -0.14162(11) 0.0225(6) Uani d . 1 . .
H H14 0.4993 0.4657 -0.1300 0.027 Uiso calc R 1 . .
C C15 0.5474(2) 0.6092(2) -0.17731(11) 0.0244(7) Uani d . 1 . .
H H15 0.4785 0.6302 -0.1897 0.029 Uiso calc R 1 . .
C C16 0.6378(2) 0.6774(3) -0.19495(11) 0.0264(7) Uani d . 1 . .
H H16 0.6288 0.7433 -0.2193 0.032 Uiso calc R 1 . .
C C17 0.7405(2) 0.6480(2) -0.17669(11) 0.0243(7) Uani d . 1 . .
H H17 0.8008 0.6940 -0.1881 0.029 Uiso calc R 1 . .
C C18 0.7515(2) 0.5489(2) -0.14105(11) 0.0197(6) Uani d . 1 . .
C C19 0.8764(2) 0.4266(2) -0.08730(11) 0.0206(6) Uani d . 1 . .
H H12N 0.615(2) 0.019(3) 0.0458(11) 0.030(8) Uiso d . 1 . .

loop_
_atom_site_aniso_label
_atom_site_aniso_U_11
_atom_site_aniso_U_22
_atom_site_aniso_U_33
_atom_site_aniso_U_12
_atom_site_aniso_U_13
_atom_site_aniso_U_23
S1 0.0159(3) 0.0227(4) 0.0259(4) 0.0030(3) -0.0001(3) 0.0013(3)
F1 0.0327(10) 0.0392(10) 0.0409(12) -0.0040(8) 0.0141(8) 0.0027(9)
O1 0.0179(10) 0.0250(10) 0.0261(12) -0.0044(8) 0.0005(8) 0.0017(9)
O2 0.0147(10) 0.0368(11) 0.0413(14) -0.0049(9) -0.0028(9) 0.0075(10)
N1 0.0232(12) 0.0150(11) 0.0233(14) 0.0024(10) 0.0011(10) -0.0016(10)
N2 0.0160(12) 0.0197(12) 0.0277(15) 0.0023(11) 0.0025(10) 0.0032(11)
N3 0.0142(11) 0.0176(11) 0.0219(14) 0.0009(9) 0.0013(9) 0.0004(10)
C1 0.0245(15) 0.0192(13) 0.0237(17) -0.0059(12) 0.0010(12) -0.0045(13)
C2 0.0299(16) 0.0183(14) 0.0251(18) -0.0026(12) -0.0030(13) -0.0016(13)
C3 0.0457(19) 0.0181(14) 0.0240(18) -0.0078(14) -0.0051(13) 0.0032(14)
C4 0.0436(19) 0.0239(15) 0.0212(18) -0.0147(14) 0.0058(14) 0.0001(13)
C5 0.0262(16) 0.0240(15) 0.0273(18) -0.0067(13) 0.0053(13) -0.0072(14)
C6 0.0290(15) 0.0144(13) 0.0207(17) -0.0052(12) 0.0006(12) -0.0050(12)
C7 0.0242(15) 0.0159(13) 0.0228(17) -0.0007(12) 0.0038(12) -0.0051(12)
C8 0.0171(13) 0.0158(12) 0.0213(16) 0.0024(11) -0.0012(11) -0.0051(12)
C9 0.0170(14) 0.0227(14) 0.0252(17) 0.0010(12) 0.0042(12) -0.0024(12)
C10 0.0148(13) 0.0177(12) 0.0183(15) -0.0012(11) -0.0001(11) -0.0049(12)
C11 0.0165(14) 0.0175(13) 0.0189(16) -0.0013(11) 0.0017(11) -0.0044(12)
C12 0.0153(13) 0.0189(13) 0.0202(16) -0.0009(11) 0.0040(11) -0.0034(12)
C13 0.0218(15) 0.0182(13) 0.0191(16) 0.0009(11) 0.0026(11) -0.0040(12)
C14 0.0219(15) 0.0242(15) 0.0215(17) 0.0026(12) 0.0023(12) -0.0015(13)
C15 0.0263(16) 0.0250(15) 0.0220(18) 0.0087(13) -0.0023(12) -0.0016(13)
C16 0.0399(18) 0.0188(14) 0.0206(18) 0.0042(13) -0.0005(13) 0.0003(13)
C17 0.0310(16) 0.0208(14) 0.0210(17) -0.0051(13) 0.0027(13) -0.0020(13)
C18 0.0211(14) 0.0175(13) 0.0206(16) 0.0002(11) 0.0007(12) -0.0051(12)
C19 0.0214(15) 0.0183(13) 0.0222(16) -0.0009(12) -0.0004(11) -0.0010(13)

loop_
_atom_type_symbol
_atom_type_description
_atom_type_scat_dispersion_real
_atom_type_scat_dispersion_imag
_atom_type_scat_source
C C 0.0033 0.0016 'International Tables Vol C Tables 4.2.6.8 and 6.1.1.4'
H H 0.0000 0.0000 'International Tables Vol C Tables 4.2.6.8 and 6.1.1.4'
N N 0.0061 0.0033 'International Tables Vol C Tables 4.2.6.8 and 6.1.1.4'
O O 0.0106 0.0060 'International Tables Vol C Tables 4.2.6.8 and 6.1.1.4'
F F 0.0171 0.0103 'International Tables Vol C Tables 4.2.6.8 and 6.1.1.4'
S S 0.1246 0.1234 'International Tables Vol C Tables 4.2.6.8 and 6.1.1.4'

loop_
_geom_angle_atom_site_label_1
_geom_angle_atom_site_label_2
_geom_angle_atom_site_label_3
_geom_angle_site_symmetry_1
_geom_angle_site_symmetry_3
_geom_angle
_geom_angle_publ_flag
C9 S1 C8 . . 88.17(12) ?
C19 O1 C18 . . 122.7(2) ?
C7 N1 N2 . . 116.7(2) ?
C8 N2 N1 . . 117.2(2) ?
C8 N2 H12N . . 119.4(19) ?
N1 N2 H12N . . 121(2) ?
C8 N3 C10 . . 109.1(2) ?
C2 C1 C6 . . 121.2(3) ?
C2 C1 H1 . . 119.4 ?
C6 C1 H1 . . 119.4 ?
C1 C2 C3 . . 120.4(3) ?
C1 C2 H2 . . 119.8 ?
C3 C2 H2 . . 119.8 ?
C4 C3 C2 . . 119.8(3) ?
C4 C3 H3 . . 120.1 ?
C2 C3 H3 . . 120.1 ?
C5 C4 C3 . . 118.4(3) ?
C5 C4 H4 . . 120.8 ?
C3 C4 H4 . . 120.8 ?
F1 C5 C4 . . 118.3(2) ?
F1 C5 C6 . . 117.8(3) ?
C4 C5 C6 . . 123.9(3) ?
C5 C6 C1 . . 116.3(3) ?
C5 C6 C7 . . 120.9(2) ?
C1 C6 C7 . . 122.8(3) ?
N1 C7 C6 . . 119.7(2) ?
N1 C7 H7 . . 120.2 ?
C6 C7 H7 . . 120.2 ?
N3 C8 N2 . . 124.1(2) ?
N3 C8 S1 . . 116.36(19) ?
N2 C8 S1 . . 119.6(2) ?
C10 C9 S1 . . 110.85(19) ?
C10 C9 H9 . . 124.6 ?
S1 C9 H9 . . 124.6 ?
C9 C10 N3 . . 115.5(2) ?
C9 C10 C11 . . 128.0(2) ?
N3 C10 C11 . . 116.5(2) ?
C12 C11 C19 . . 119.0(2) ?
C12 C11 C10 . . 122.3(2) ?
C19 C11 C10 . . 118.7(2) ?
C11 C12 C13 . . 121.7(2) ?
C11 C12 H12 . . 119.2 ?
C13 C12 H12 . . 119.2 ?
C18 C13 C14 . . 117.4(2) ?
C18 C13 C12 . . 118.7(2) ?
C14 C13 C12 . . 123.9(2) ?
C15 C14 C13 . . 120.5(2) ?
C15 C14 H14 . . 119.8 ?
C13 C14 H14 . . 119.8 ?
C14 C15 C16 . . 120.1(2) ?
C14 C15 H15 . . 120.0 ?
C16 C15 H15 . . 120.0 ?
C17 C16 C15 . . 120.7(3) ?
C17 C16 H16 . . 119.6 ?
C15 C16 H16 . . 119.6 ?
C16 C17 C18 . . 118.4(3) ?
C16 C17 H17 . . 120.8 ?
C18 C17 H17 . . 120.8 ?
C17 C18 O1 . . 117.2(2) ?
C17 C18 C13 . . 122.9(2) ?
O1 C18 C13 . . 119.8(2) ?
O2 C19 O1 . . 115.7(2) ?
O2 C19 C11 . . 126.3(2) ?
O1 C19 C11 . . 118.0(2) ?

loop_
_geom_bond_atom_site_label_1
_geom_bond_atom_site_label_2
_geom_bond_site_symmetry_2
_geom_bond_distance
_geom_bond_publ_flag
S1 C9 . 1.723(3) ?
S1 C8 . 1.736(2) ?
F1 C5 . 1.367(3) ?
O1 C19 . 1.372(3) ?
O1 C18 . 1.381(3) ?
O2 C19 . 1.209(3) ?
N1 C7 . 1.281(3) ?
N1 N2 . 1.368(3) ?
N2 C8 . 1.361(3) ?
N2 H12N . 0.85(3) ?
N3 C8 . 1.303(3) ?
N3 C10 . 1.397(3) ?
C1 C2 . 1.382(4) ?
C1 C6 . 1.397(4) ?
C1 H1 . 0.9300 ?
C2 C3 . 1.387(4) ?
C2 H2 . 0.9300 ?
C3 C4 . 1.386(4) ?
C3 H3 . 0.9300 ?
C4 C5 . 1.372(4) ?
C4 H4 . 0.9300 ?
C5 C6 . 1.388(4) ?
C6 C7 . 1.456(4) ?
C7 H7 . 0.9300 ?
C9 C10 . 1.354(3) ?
C9 H9 . 0.9300 ?
C10 C11 . 1.469(4) ?
C11 C12 . 1.353(3) ?
C11 C19 . 1.462(4) ?
C12 C13 . 1.431(4) ?
C12 H12 . 0.9300 ?
C13 C18 . 1.387(4) ?
C13 C14 . 1.410(4) ?
C14 C15 . 1.374(4) ?
C14 H14 . 0.9300 ?
C15 C16 . 1.394(4) ?
C15 H15 . 0.9300 ?
C16 C17 . 1.379(4) ?
C16 H16 . 0.9300 ?
C17 C18 . 1.379(4) ?
C17 H17 . 0.9300 ?

loop_
_geom_hbond_atom_site_label_D
_geom_hbond_atom_site_label_H
_geom_hbond_atom_site_label_A
_geom_hbond_site_symmetry_A
_geom_hbond_distance_DH
_geom_hbond_distance_HA
_geom_hbond_distance_DA
_geom_hbond_angle_DHA
_geom_hbond_publ_flag
C9 H9 O2 . 0.9300 2.2700 2.823(3) 118.00 yes
N2 H12N O2 3_455 0.85(3) 2.04(3) 2.852(3) 161(3) yes
C4 H4 Cg1 8_555 0.9300 2.96 3.701(3) 138 yes

loop_
_geom_torsion_atom_site_label_1
_geom_torsion_atom_site_label_2
_geom_torsion_atom_site_label_3
_geom_torsion_atom_site_label_4
_geom_torsion_site_symmetry_1
_geom_torsion_site_symmetry_2
_geom_torsion_site_symmetry_3
_geom_torsion_site_symmetry_4
_geom_torsion
_geom_torsion_publ_flag
C7 N1 N2 C8 . . . . 168.7(2) ?
C6 C1 C2 C3 . . . . 0.5(4) ?
C1 C2 C3 C4 . . . . -1.6(4) ?
C2 C3 C4 C5 . . . . 1.0(4) ?
C3 C4 C5 F1 . . . . -179.9(2) ?
C3 C4 C5 C6 . . . . 0.7(4) ?
F1 C5 C6 C1 . . . . 178.9(2) ?
C4 C5 C6 C1 . . . . -1.7(4) ?
F1 C5 C6 C7 . . . . -1.3(4) ?
C4 C5 C6 C7 . . . . 178.1(2) ?
C2 C1 C6 C5 . . . . 1.0(4) ?
C2 C1 C6 C7 . . . . -178.7(2) ?
N2 N1 C7 C6 . . . . 179.2(2) ?
C5 C6 C7 N1 . . . . 166.1(2) ?
C1 C6 C7 N1 . . . . -14.2(4) ?
C10 N3 C8 N2 . . . . -179.4(2) ?
C10 N3 C8 S1 . . . . -0.9(3) ?
N1 N2 C8 N3 . . . . -176.7(2) ?
N1 N2 C8 S1 . . . . 4.9(3) ?
C9 S1 C8 N3 . . . . 0.9(2) ?
C9 S1 C8 N2 . . . . 179.4(2) ?
C8 S1 C9 C10 . . . . -0.5(2) ?
S1 C9 C10 N3 . . . . 0.1(3) ?
S1 C9 C10 C11 . . . . -179.0(2) ?
C8 N3 C10 C9 . . . . 0.5(3) ?
C8 N3 C10 C11 . . . . 179.7(2) ?
C9 C10 C11 C12 . . . . 174.6(3) ?
N3 C10 C11 C12 . . . . -4.5(4) ?
C9 C10 C11 C19 . . . . -4.9(4) ?
N3 C10 C11 C19 . . . . 176.0(2) ?
C19 C11 C12 C13 . . . . 1.2(4) ?
C10 C11 C12 C13 . . . . -178.3(2) ?
C11 C12 C13 C18 . . . . 0.7(4) ?
C11 C12 C13 C14 . . . . 179.9(2) ?
C18 C13 C14 C15 . . . . 0.0(4) ?
C12 C13 C14 C15 . . . . -179.2(3) ?
C13 C14 C15 C16 . . . . 0.1(4) ?
C14 C15 C16 C17 . . . . -0.5(4) ?
C15 C16 C17 C18 . . . . 0.7(4) ?
C16 C17 C18 O1 . . . . 179.5(2) ?
C16 C17 C18 C13 . . . . -0.6(4) ?
C19 O1 C18 C17 . . . . 178.3(2) ?
C19 O1 C18 C13 . . . . -1.6(4) ?
C14 C13 C18 C17 . . . . 0.3(4) ?
C12 C13 C18 C17 . . . . 179.5(2) ?
C14 C13 C18 O1 . . . . -179.8(2) ?
C12 C13 C18 O1 . . . . -0.6(4) ?
C18 O1 C19 O2 . . . . -177.4(2) ?
C18 O1 C19 C11 . . . . 3.5(3) ?
C12 C11 C19 O2 . . . . 177.7(3) ?
C10 C11 C19 O2 . . . . -2.7(4) ?
C12 C11 C19 O1 . . . . -3.3(4) ?
C10 C11 C19 O1 . . . . 176.3(2) ?

loop_
_cod_related_entry_id
_cod_related_entry_database
_cod_related_entry_code
1 ChemSpider 5715583
